data_7013891
loop_
_publ_author_name
'Starynowicz, Przemys\/law'

_publ_section_title
;
 Two complexes of Sm(II) with crown ethers-electrochemical synthesis,
 structure and spectroscopy.
;
_journal_issue 5
_journal_name_full 'Dalton transactions (Cambridge, England : 2003)'
_journal_page_first 825
_journal_page_last 832
_journal_paper_doi 10.1039/b316253b
_journal_year 2004
_chemical_formula_sum 'C12 H24 Cl2 O14 Sm'
_chemical_formula_weight 613.56
_chemical_name_systematic
;
?
;
_space_group_IT_number 13
_symmetry_cell_setting monoclinic
_symmetry_space_group_name_Hall '-P 2yc'
_symmetry_space_group_name_H-M 'P 1 2/c 1'
_atom_sites_solution_hydrogens geom
_atom_sites_solution_primary Patterson
_atom_sites_solution_secondary difmap
_audit_creation_method SHELXL-97
_cell_angle_alpha 90.00
_cell_angle_beta 109.34(3)
_cell_angle_gamma 90.00
_cell_formula_units_Z 4
_cell_length_a 15.045(3)
_cell_length_b 11.053(2)
_cell_length_c 13.108(3)
_cell_measurement_reflns_used 1657
_cell_measurement_temperature 100(2)
_cell_measurement_theta_max 20
_cell_measurement_theta_min 2.5
_cell_volume 2056.8(8)
_computing_cell_refinement 'Kuma KM4 software (1999)'
_computing_data_collection 'Kuma KM4 software (1999)'
_computing_data_reduction 'Kuma KM4 software (2000)'
_computing_structure_refinement 'SHELXL-97 (Sheldrick, 1997)'
_computing_structure_solution 'SHELXS-97 (Sheldrick, 1990)'
_diffrn_ambient_temperature 100(2)
_diffrn_measured_fraction_theta_full 0.936
_diffrn_measured_fraction_theta_max 0.936
_diffrn_measurement_device_type 'Kuma KM4 with a CCD counter'
_diffrn_measurement_method '\w scan'
_diffrn_radiation_monochromator graphite
_diffrn_radiation_source 'fine-focus sealed tube'
_diffrn_radiation_type MoK\a
_diffrn_radiation_wavelength 0.71073
_diffrn_reflns_av_R_equivalents 0.0722
_diffrn_reflns_av_sigmaI/netI 0.0905
_diffrn_reflns_limit_h_max 16
_diffrn_reflns_limit_h_min -12
_diffrn_reflns_limit_k_max 11
_diffrn_reflns_limit_k_min -11
_diffrn_reflns_limit_l_max 14
_diffrn_reflns_limit_l_min -14
_diffrn_reflns_number 8636
_diffrn_reflns_theta_full 22.55
_diffrn_reflns_theta_max 22.55
_diffrn_reflns_theta_min 3.35
_exptl_absorpt_coefficient_mu 3.182
_exptl_absorpt_correction_T_max 0.600
_exptl_absorpt_correction_T_min 0.526
_exptl_absorpt_correction_type 'analytical, from the crystal shape'
_exptl_crystal_colour dark-red
_exptl_crystal_density_diffrn 1.981
_exptl_crystal_density_method 'not measured'
_exptl_crystal_description irregular
_exptl_crystal_F_000 1216
_exptl_crystal_size_max 0.23
_exptl_crystal_size_mid 0.17
_exptl_crystal_size_min 0.10
_refine_diff_density_max 1.093
_refine_diff_density_min -1.292
_refine_diff_density_rms 0.138
_refine_ls_extinction_method none
_refine_ls_goodness_of_fit_ref 1.323
_refine_ls_hydrogen_treatment mixed
_refine_ls_matrix_type full
_refine_ls_number_parameters 255
_refine_ls_number_reflns 2695
_refine_ls_number_restraints 50
_refine_ls_restrained_S_all 1.312
_refine_ls_R_factor_all 0.1300
_refine_ls_R_factor_gt 0.1017
_refine_ls_shift/su_max 0.003
_refine_ls_shift/su_mean 0.000
_refine_ls_structure_factor_coef Fsqd
_refine_ls_weighting_details 'w=1/[\s^2^(Fo^2^)+(0.0600P)^2^+14.0000P] where P=(Fo^2^+2Fc^2^)/3'
_refine_ls_weighting_scheme calc
_refine_ls_wR_factor_gt 0.2121
_refine_ls_wR_factor_ref 0.2265
_reflns_number_gt 2025
_reflns_number_total 2695
_reflns_threshold_expression >2sigma(I)
_cod_data_source_file b316253b.txt
_cod_data_source_block sm45sc
_cod_depositor_comments
;
The following automatic conversions were performed:

'_refine_ls_weighting_scheme' value 'calc
w=1/[\s^2^(Fo^2^)+(0.0600P)^2^+14.0000P] where P=(Fo^2^+2Fc^2^)/3'
was changed to 'calc'. New tag '_refine_ls_weighting_details' was
created. The value of the new tag was set to
'w=1/[\s^2^(Fo^2^)+(0.0600P)^2^+14.0000P] where P=(Fo^2^+2Fc^2^)/3'.

Automatic conversion script
Id: cif_fix_values 3143 2015-03-26 13:38:13Z robertas 
;
_cod_original_cell_volume 2056.8(7)
_cod_database_code 7013891

loop_
_symmetry_equiv_pos_as_xyz
'x, y, z'
'-x, y, -z+1/2'
'-x, -y, -z'
'x, -y, z-1/2'

loop_
_atom_site_label
_atom_site_type_symbol
_atom_site_fract_x
_atom_site_fract_y
_atom_site_fract_z
_atom_site_U_iso_or_equiv
_atom_site_adp_type
_atom_site_occupancy
_atom_site_calc_flag
_atom_site_refinement_flags
_atom_site_disorder_assembly
_atom_site_disorder_group
Sm1 Sm 0.5000 0.2214(2) 0.2500 0.097(2) Uani 1 d S . .
Sm2 Sm 0.0000 0.72145(13) 0.2500 0.0348(19) Uani 1 d S . .
Cl1A Cl 0.3127(6) 0.2468(13) 0.3454(15) 0.079(6) Uani 0.50 d PDU . .
Cl1B Cl 0.3140(6) 0.2431(15) 0.3075(15) 0.094(8) Uani 0.50 d PDU . .
Cl2 Cl 0.1876(3) 0.7465(3) 0.1739(3) 0.038(2) Uani 1 d . . .
O1 O 0.3966(11) 0.1744(19) 0.3668(15) 0.123(8) Uani 1 d D . .
O2A O 0.336(2) 0.334(3) 0.276(2) 0.079(10) Uiso 0.50 d PD . .
O2B O 0.320(2) 0.266(3) 0.2012(18) 0.069(8) Uiso 0.50 d PD . .
O3 O 0.2271(9) 0.1812(15) 0.2955(12) 0.088(6) Uani 1 d D . .
O4A O 0.318(3) 0.298(3) 0.448(2) 0.095(10) Uiso 0.50 d PD . .
O4B O 0.301(4) 0.364(3) 0.341(4) 0.155(19) Uiso 0.50 d PD . .
O5 O 0.1719(11) 0.7998(18) 0.2637(12) 0.090(6) Uani 1 d . . .
O6 O 0.2681(13) 0.682(2) 0.201(2) 0.133(9) Uani 1 d . . .
O7 O 0.1112(14) 0.667(2) 0.1349(19) 0.157(12) Uani 1 d . . .
O8 O 0.1910(13) 0.827(2) 0.0981(15) 0.112(7) Uani 1 d . . .
O11 O 0.4663(18) -0.011(2) 0.1486(19) 0.055(7) Uiso 0.50 d PD A -1
O12 O 0.386(3) 0.175(3) 0.013(3) 0.056(15) Uiso 0.50 d PD A -1
O13 O 0.4413(15) 0.3998(19) 0.079(2) 0.039(6) Uiso 0.50 d PD A -1
O14 O 0.5079(14) 0.447(2) 0.2999(14) 0.038(6) Uiso 0.50 d PD A -1
O15 O 0.6139(18) 0.270(2) 0.429(2) 0.061(7) Uiso 0.50 d PD A -1
O16 O 0.5731(18) 0.032(2) 0.3528(18) 0.050(7) Uiso 0.50 d PD A -1
C1 C 0.376(2) -0.028(4) 0.051(2) 0.084(14) Uiso 0.50 d PD A -1
H1A H 0.3684 -0.1119 0.0271 0.101 Uiso 0.50 calc PR A -1
H1B H 0.3210 -0.0019 0.0666 0.101 Uiso 0.50 calc PR A -1
C2 C 0.394(3) 0.045(3) -0.026(3) 0.061(11) Uiso 0.50 d PD A -1
H2A H 0.3475 0.0315 -0.0969 0.074 Uiso 0.50 calc PR A -1
H2B H 0.4561 0.0305 -0.0299 0.074 Uiso 0.50 calc PR A -1
C3 C 0.407(3) 0.269(3) -0.062(3) 0.077(13) Uiso 0.50 d PD A -1
H3A H 0.4744 0.2799 -0.0470 0.093 Uiso 0.50 calc PR A -1
H3B H 0.3769 0.2501 -0.1377 0.093 Uiso 0.50 calc PR A -1
C4 C 0.367(3) 0.368(4) -0.030(3) 0.074(14) Uiso 0.50 d PD A -1
H4A H 0.3071 0.3470 -0.0211 0.089 Uiso 0.50 calc PR A -1
H4B H 0.3572 0.4343 -0.0808 0.089 Uiso 0.50 calc PR A -1
C5 C 0.4116(17) 0.514(2) 0.126(2) 0.023(7) Uiso 0.50 d PD A -1
H5A H 0.3951 0.5786 0.0728 0.027 Uiso 0.50 calc PR A -1
H5B H 0.3582 0.4978 0.1497 0.027 Uiso 0.50 calc PR A -1
C6 C 0.490(2) 0.545(3) 0.2125(18) 0.052(11) Uiso 0.50 d PD A -1
H6A H 0.4803 0.6222 0.2417 0.062 Uiso 0.50 calc PR A -1
H6B H 0.5445 0.5515 0.1888 0.062 Uiso 0.50 calc PR A -1
C7 C 0.584(2) 0.475(3) 0.4087(18) 0.042(9) Uiso 0.50 d PD A -1
H7A H 0.6452 0.4821 0.3989 0.051 Uiso 0.50 calc PR A -1
H7B H 0.5705 0.5517 0.4369 0.051 Uiso 0.50 calc PR A -1
C8 C 0.586(3) 0.383(2) 0.480(3) 0.036(8) Uiso 0.50 d PD A -1
H8A H 0.5246 0.3728 0.4882 0.044 Uiso 0.50 calc PR A -1
H8B H 0.6319 0.3998 0.5508 0.044 Uiso 0.50 calc PR A -1
C9 C 0.622(6) 0.156(4) 0.499(5) 0.07(3) Uiso 0.50 d PD A -1
H9A H 0.6626 0.1691 0.5730 0.087 Uiso 0.50 calc PR A -1
H9B H 0.5602 0.1297 0.5001 0.087 Uiso 0.50 calc PR A -1
C10 C 0.660(2) 0.072(4) 0.447(3) 0.075(13) Uiso 0.50 d PD A -1
H10A H 0.6881 0.0048 0.4940 0.089 Uiso 0.50 calc PR A -1
H10B H 0.7070 0.1092 0.4213 0.089 Uiso 0.50 calc PR A -1
C11 C 0.5761(18) -0.090(3) 0.299(3) 0.058(11) Uiso 0.50 d PD A -1
H11A H 0.6150 -0.0870 0.2528 0.070 Uiso 0.50 calc PR A -1
H11B H 0.5989 -0.1542 0.3518 0.070 Uiso 0.50 calc PR A -1
C12 C 0.4821(19) -0.106(3) 0.239(3) 0.052(10) Uiso 0.50 d PD A -1
H12A H 0.4421 -0.0910 0.2822 0.063 Uiso 0.50 calc PR A -1
H12B H 0.4703 -0.1875 0.2093 0.063 Uiso 0.50 calc PR A -1
O21 O 0.0068(18) 0.954(2) 0.3323(17) 0.053(7) Uiso 0.50 d PD B -1
O22 O 0.1089(14) 0.766(2) 0.4626(17) 0.037(5) Uiso 0.50 d PD B -1
O23 O 0.0776(16) 0.547(2) 0.3972(18) 0.048(6) Uiso 0.50 d PD B -1
O24 O -0.0231(15) 0.493(2) 0.1936(17) 0.053(7) Uiso 0.50 d PD B -1
O25 O -0.101(2) 0.672(2) 0.0604(19) 0.076(9) Uiso 0.50 d PD B -1
O26 O -0.0545(16) 0.911(2) 0.1185(17) 0.049(7) Uiso 0.50 d PD B -1
C21 C 0.078(3) 0.968(4) 0.447(2) 0.099(17) Uiso 0.50 d PD B -1
H21A H 0.1400 0.9800 0.4398 0.119 Uiso 0.50 calc PR B -1
H21B H 0.0629 1.0419 0.4774 0.119 Uiso 0.50 calc PR B -1
C22 C 0.086(4) 0.877(3) 0.521(3) 0.076(14) Uiso 0.50 d PD B -1
H22A H 0.0281 0.8655 0.5361 0.092 Uiso 0.50 calc PR B -1
H22B H 0.1370 0.8930 0.5881 0.092 Uiso 0.50 calc PR B -1
C23 C 0.149(5) 0.664(4) 0.544(4) 0.14(2) Uiso 0.50 d PD B -1
H23A H 0.2053 0.6912 0.6002 0.162 Uiso 0.50 calc PR B -1
H23B H 0.1030 0.6404 0.5777 0.162 Uiso 0.50 calc PR B -1
C24 C 0.170(3) 0.566(6) 0.491(4) 0.107(19) Uiso 0.50 d PD B -1
H24A H 0.1858 0.4953 0.5376 0.129 Uiso 0.50 calc PR B -1
H24B H 0.2217 0.5838 0.4648 0.129 Uiso 0.50 calc PR B -1
C25 C 0.096(2) 0.428(3) 0.347(3) 0.051(10) Uiso 0.50 d PD B -1
H25A H 0.1436 0.4420 0.3125 0.061 Uiso 0.50 calc PR B -1
H25B H 0.1207 0.3682 0.4032 0.061 Uiso 0.50 calc PR B -1
C26 C 0.015(4) 0.387(3) 0.272(4) 0.099(17) Uiso 0.50 d PD B -1
H26A H -0.0307 0.3633 0.3063 0.118 Uiso 0.50 calc PR B -1
H26B H 0.0273 0.3171 0.2334 0.118 Uiso 0.50 calc PR B -1
C27 C -0.1114(19) 0.468(3) 0.0949(19) 0.044(9) Uiso 0.50 d PD B -1
H27A H -0.1116 0.3846 0.0723 0.052 Uiso 0.50 calc PR B -1
H27B H -0.1677 0.4821 0.1138 0.052 Uiso 0.50 calc PR B -1
C28 C -0.111(3) 0.544(2) 0.011(2) 0.036(8) Uiso 0.50 d PD B -1
H28A H -0.1689 0.5369 -0.0491 0.043 Uiso 0.50 calc PR B -1
H28B H -0.0582 0.5262 -0.0131 0.043 Uiso 0.50 calc PR B -1
C29 C -0.103(2) 0.7591(19) -0.031(2) 0.028(7) Uiso 0.50 d PD B -1
H29A H -0.0426 0.7631 -0.0424 0.034 Uiso 0.50 calc PR B -1
H29B H -0.1515 0.7373 -0.0988 0.034 Uiso 0.50 calc PR B -1
C30 C -0.124(2) 0.865(2) 0.011(2) 0.034(8) Uiso 0.50 d PD B -1
H30A H -0.1852 0.8554 0.0200 0.041 Uiso 0.50 calc PR B -1
H30B H -0.1312 0.9284 -0.0430 0.041 Uiso 0.50 calc PR B -1
C31 C -0.0669(19) 1.029(3) 0.176(3) 0.073(13) Uiso 0.50 d PD B -1
H31A H -0.0849 1.0952 0.1248 0.088 Uiso 0.50 calc PR B -1
H31B H -0.1144 1.0185 0.2101 0.088 Uiso 0.50 calc PR B -1
C32 C 0.0209(15) 1.048(2) 0.2517(19) 0.021(7) Uiso 0.50 d PD B -1
H32A H 0.0287 1.1301 0.2802 0.025 Uiso 0.50 calc PR B -1
H32B H 0.0722 1.0277 0.2254 0.025 Uiso 0.50 calc PR B -1

loop_
_atom_site_aniso_label
_atom_site_aniso_U_11
_atom_site_aniso_U_22
_atom_site_aniso_U_33
_atom_site_aniso_U_23
_atom_site_aniso_U_13
_atom_site_aniso_U_12
Sm1 0.073(2) 0.066(2) 0.127(3) 0.000 0.0021(13) 0.000
Sm2 0.036(2) 0.035(2) 0.030(2) 0.000 0.0070(8) 0.000
Cl1A 0.043(8) 0.123(15) 0.064(11) -0.012(8) 0.009(6) -0.002(7)
Cl1B 0.054(9) 0.135(16) 0.072(13) -0.016(10) -0.007(7) 0.007(9)
Cl2 0.043(3) 0.037(3) 0.034(3) 0.0007(17) 0.0136(19) 0.0047(19)
O1 0.073(12) 0.149(19) 0.108(14) -0.004(13) -0.021(10) 0.069(12)
O3 0.065(10) 0.097(13) 0.078(10) 0.015(9) -0.008(8) -0.054(9)
O5 0.080(10) 0.139(16) 0.065(9) -0.047(10) 0.044(8) -0.054(11)
O6 0.083(13) 0.15(2) 0.19(2) 0.080(17) 0.077(14) 0.030(13)
O7 0.106(14) 0.22(3) 0.19(2) -0.16(2) 0.104(15) -0.062(16)
O8 0.092(12) 0.144(18) 0.116(14) 0.083(13) 0.056(11) 0.044(12)

loop_
_atom_type_symbol
_atom_type_description
_atom_type_scat_dispersion_real
_atom_type_scat_dispersion_imag
_atom_type_scat_source
C C 0.0033 0.0016 'International Tables Vol C Tables 4.2.6.8 and 6.1.1.4'
H H 0.0000 0.0000 'International Tables Vol C Tables 4.2.6.8 and 6.1.1.4'
O O 0.0106 0.0060 'International Tables Vol C Tables 4.2.6.8 and 6.1.1.4'
Cl Cl 0.1484 0.1585 'International Tables Vol C Tables 4.2.6.8 and 6.1.1.4'
Sm Sm -0.1638 3.4418 'International Tables Vol C Tables 4.2.6.8 and 6.1.1.4'

loop_
_geom_angle_atom_site_label_1
_geom_angle_atom_site_label_2
_geom_angle_atom_site_label_3
_geom_angle
_geom_angle_site_symmetry_1
_geom_angle_site_symmetry_3
_geom_angle_publ_flag
O15 Sm1 O16 68.3(8) . . no
O15 Sm1 O1 81.0(7) . . no
O16 Sm1 O1 76.0(7) . . no
O15 Sm1 O14 65.7(7) . . no
O16 Sm1 O14 133.6(6) . . no
O1 Sm1 O14 91.8(7) . . no
O15 Sm1 O2B 121.9(8) . . no
O16 Sm1 O2B 121.3(9) . . no
O1 Sm1 O2B 53.3(6) . . no
O14 Sm1 O2B 80.5(8) . . no
O15 Sm1 O11 126.8(7) . . no
O16 Sm1 O11 59.0(7) . . no
O1 Sm1 O11 92.6(7) . . no
O14 Sm1 O11 167.4(6) . . no
O2B Sm1 O11 92.7(9) . . no
O15 Sm1 O2A 98.5(9) . . no
O16 Sm1 O2A 122.2(8) . . no
O1 Sm1 O2A 46.1(6) . . no
O14 Sm1 O2A 61.4(8) . . no
O2B Sm1 O2A 24.3(8) . . no
O11 Sm1 O2A 114.5(9) . . no
O15 Sm1 O13 121.8(8) . . no
O16 Sm1 O13 160.4(7) . . no
O1 Sm1 O13 120.6(5) . . no
O14 Sm1 O13 60.8(6) . . no
O2B Sm1 O13 69.8(7) . . no
O11 Sm1 O13 106.9(7) . . no
O2A Sm1 O13 75.1(6) . . no
O15 Sm1 O12 170.1(9) . . no
O16 Sm1 O12 113.6(8) . . no
O1 Sm1 O12 109.0(8) . . no
O14 Sm1 O12 112.7(7) . . no
O2B Sm1 O12 66.2(9) . . no
O11 Sm1 O12 54.7(8) . . no
O2A Sm1 O12 88.7(10) . . no
O13 Sm1 O12 53.4(7) . . no
O15 Sm1 Cl1B 79.6(6) . 2_655 no
O16 Sm1 Cl1B 85.8(7) . 2_655 no
O1 Sm1 Cl1B 157.2(4) . 2_655 no
O14 Sm1 Cl1B 91.0(5) . 2_655 no
O2B Sm1 Cl1B 149.3(4) . 2_655 no
O11 Sm1 Cl1B 89.6(6) . 2_655 no
O2A Sm1 Cl1B 149.5(7) . 2_655 no
O13 Sm1 Cl1B 80.2(5) . 2_655 no
O12 Sm1 Cl1B 90.8(8) . 2_655 no
O15 Sm1 Cl1B 98.5(6) . . no
O16 Sm1 Cl1B 101.6(7) . . no
O1 Sm1 Cl1B 27.0(3) . . no
O14 Sm1 Cl1B 80.5(6) . . no
O2B Sm1 Cl1B 27.3(3) . . no
O11 Sm1 Cl1B 98.4(6) . . no
O2A Sm1 Cl1B 21.9(6) . . no
O13 Sm1 Cl1B 93.8(5) . . no
O12 Sm1 Cl1B 90.7(8) . . no
Cl1B Sm1 Cl1B 171.2(6) 2_655 . no
O25 Sm2 O24 62.0(7) . . no
O25 Sm2 O7 71.3(8) . . no
O24 Sm2 O7 70.9(8) . . no
O25 Sm2 O26 64.9(7) . . no
O24 Sm2 O26 126.3(6) . . no
O7 Sm2 O26 85.9(8) . . no
O25 Sm2 O5 113.2(7) . . no
O24 Sm2 O5 111.4(6) . . no
O7 Sm2 O5 48.5(5) . . no
O26 Sm2 O5 82.7(7) . . no
O25 Sm2 O23 121.9(7) . . no
O24 Sm2 O23 60.0(7) . . no
O7 Sm2 O23 92.3(8) . . no
O26 Sm2 O23 171.9(7) . . no
O5 Sm2 O23 90.2(7) . . no
O25 Sm2 O22 177.3(7) . . no
O24 Sm2 O22 115.8(6) . . no
O7 Sm2 O22 109.7(6) . . no
O26 Sm2 O22 117.5(6) . . no
O5 Sm2 O22 68.8(5) . . no
O23 Sm2 O22 55.8(6) . . no
O25 Sm2 O22 23.0(6) . 2 no
O24 Sm2 O22 84.9(7) . 2 no
O7 Sm2 O22 75.2(7) . 2 no
O26 Sm2 O22 41.9(6) . 2 no
O5 Sm2 O22 104.2(5) . 2 no
O23 Sm2 O22 144.8(7) . 2 no
O22 Sm2 O22 159.3(9) . 2 no
O25 Sm2 O21 121.3(7) . . no
O24 Sm2 O21 170.3(7) . . no
O7 Sm2 O21 118.6(7) . . no
O26 Sm2 O21 59.1(7) . . no
O5 Sm2 O21 76.3(6) . . no
O23 Sm2 O21 115.6(6) . . no
O22 Sm2 O21 60.6(6) . . no
O22 Sm2 O21 99.1(6) 2 . no
O25 Sm2 O21 83.4(7) . 2 no
O24 Sm2 O21 143.0(6) . 2 no
O7 Sm2 O21 86.5(8) . 2 no
O26 Sm2 O21 19.3(5) . 2 no
O5 Sm2 O21 68.7(7) . 2 no
O23 Sm2 O21 152.8(7) . 2 no
O22 Sm2 O21 99.1(6) . 2 no
O22 Sm2 O21 60.6(6) 2 2 no
O21 Sm2 O21 44.4(8) . 2 no
Cl1B Cl1A O4B 95(4) . . no
Cl1B Cl1A O3 80.3(17) . . no
O4B Cl1A O3 113(3) . . no
Cl1B Cl1A O4A 161(3) . . no
O4B Cl1A O4A 67(3) . . no
O3 Cl1A O4A 113(2) . . no
Cl1B Cl1A O1 80.3(17) . . no
O4B Cl1A O1 131(3) . . no
O3 Cl1A O1 113.8(15) . . no
O4A Cl1A O1 105(2) . . no
Cl1B Cl1A O2A 48(3) . . no
O4B Cl1A O2A 51(2) . . no
O3 Cl1A O2A 115(2) . . no
O4A Cl1A O2A 112(2) . . no
O1 Cl1A O2A 97(2) . . no
Cl1B Cl1A O2B 11(2) . . no
O4B Cl1A O2B 84(3) . . no
O3 Cl1A O2B 86.9(13) . . no
O4A Cl1A O2B 150(2) . . no
O1 Cl1A O2B 85.5(14) . . no
O2A Cl1A O2B 37.5(17) . . no
Cl1A Cl1B O2A 113(4) . . no
Cl1A Cl1B O3 79.5(17) . . no
O2A Cl1B O3 136(2) . . no
Cl1A Cl1B O1 79.6(17) . . no
O2A Cl1B O1 110(2) . . no
O3 Cl1B O1 113.4(15) . . no
Cl1A Cl1B O4B 65(4) . . no
O2A Cl1B O4B 53(2) . . no
O3 Cl1B O4B 105(3) . . no
O1 Cl1B O4B 120(3) . . no
Cl1A Cl1B O2B 165(3) . . no
O2A Cl1B O2B 52.5(19) . . no
O3 Cl1B O2B 109.0(17) . . no
O1 Cl1B O2B 107.0(18) . . no
O4B Cl1B O2B 101(3) . . no
Cl1A Cl1B O4A 14(3) . . no
O2A Cl1B O4A 99(2) . . no
O3 Cl1B O4A 89.6(15) . . no
O1 Cl1B O4A 84.5(16) . . no
O4B Cl1B O4A 52(3) . . no
O2B Cl1B O4A 151(2) . . no
Cl1A Cl1B Sm1 124.7(16) . . no
O2A Cl1B Sm1 66.6(18) . . no
O3 Cl1B Sm1 142.0(14) . . no
O1 Cl1B Sm1 54.0(11) . . no
O4B Cl1B Sm1 111(2) . . no
O2B Cl1B Sm1 55.7(12) . . no
O4A Cl1B Sm1 120.5(12) . . no
O8 Cl2 O6 107.3(11) . . no
O8 Cl2 O7 111.8(16) . . no
O6 Cl2 O7 108.6(16) . . no
O8 Cl2 O5 113.4(13) . . no
O6 Cl2 O5 112.7(14) . . no
O7 Cl2 O5 102.9(9) . . no
Cl1A O1 Cl1B 20.2(11) . . no
Cl1A O1 Sm1 115.8(14) . . no
Cl1B O1 Sm1 99.0(13) . . no
Cl1B O2A O2B 76(2) . . no
Cl1B O2A O4B 75(2) . . no
O2B O2A O4B 139(4) . . no
Cl1B O2A Cl1A 18.8(13) . . no
O2B O2A Cl1A 95(2) . . no
O4B O2A Cl1A 59(2) . . no
Cl1B O2A Sm1 91(2) . . no
O2B O2A Sm1 65(2) . . no
O4B O2A Sm1 143(3) . . no
Cl1A O2A Sm1 100.5(18) . . no
O2A O2B Cl1B 51.7(13) . . no
O2A O2B Cl1A 47.9(11) . . no
Cl1B O2B Cl1A 3.8(9) . . no
O2A O2B Sm1 91(2) . . no
Cl1B O2B Sm1 97.0(13) . . no
Cl1A O2B Sm1 97.5(10) . . no
Cl1A O3 Cl1B 20.3(11) . . no
Cl1A O4A O4B 52.3(13) . . no
Cl1A O4A Cl1B 5.0(9) . . no
O4B O4A Cl1B 47.8(9) . . no
O2A O4B Cl1A 70.4(16) . . no
O2A O4B Cl1B 51.7(16) . . no
Cl1A O4B Cl1B 20.4(12) . . no
O2A O4B O4A 123(3) . . no
Cl1A O4B O4A 60(2) . . no
Cl1B O4B O4A 81(3) . . no
Cl2 O5 Sm2 103.6(7) . . no
Cl2 O7 Sm2 104.2(8) . . no
C1 O11 C12 115(2) . . no
C1 O11 Sm1 118(2) . . no
C12 O11 Sm1 107.3(19) . . no
C2 O12 C3 111(3) . . no
C2 O12 Sm1 115(3) . . no
C3 O12 Sm1 112(3) . . no
C5 O13 C4 110(2) . . no
C5 O13 Sm1 107.9(15) . . no
C4 O13 Sm1 120(2) . . no
C6 O14 C7 116.3(19) . . no
C6 O14 Sm1 120.7(15) . . no
C7 O14 Sm1 112.9(17) . . no
C8 O15 C9 113(2) . . no
C8 O15 Sm1 113(2) . . no
C9 O15 Sm1 106(3) . . no
C10 O16 C11 119(2) . . no
C10 O16 Sm1 107(2) . . no
C11 O16 Sm1 123.8(19) . . no
C2 C1 O11 102(3) . . no
C1 C2 O12 105(3) . . no
C4 C3 O12 98(3) . . no
C3 C4 O13 102(3) . . no
C6 C5 O13 104(2) . . no
C5 C6 O14 109(2) . . no
C8 C7 O14 109(3) . . no
C7 C8 O15 105(3) . . no
C10 C9 O15 102(3) . . no
C9 C10 O16 102(4) . . no
C12 C11 O16 101(3) . . no
C11 C12 O11 103(3) . . no
C21 O21 C32 113(2) . . no
C21 O21 Sm2 113(2) . . no
C32 O21 Sm2 110.7(15) . . no
C22 O22 C23 110(3) . . no
C22 O22 Sm2 119(2) . . no
C23 O22 Sm2 122(3) . . no
C25 O23 C24 102(3) . . no
C25 O23 Sm2 113.6(18) . . no
C24 O23 Sm2 122(3) . . no
C26 O24 C27 117(2) . . no
C26 O24 Sm2 124(2) . . no
C27 O24 Sm2 113.8(18) . . no
C29 O25 C28 105.9(18) . . no
C29 O25 Sm2 119.2(17) . . no
C28 O25 Sm2 123.8(18) . . no
C31 O26 C30 124.6(18) . . no
C31 O26 Sm2 114(2) . . no
C30 O26 Sm2 107.7(16) . . no
C22 C21 O21 119(4) . . no
C21 C22 O22 102(3) . . no
C24 C23 O22 109(4) . . no
C23 C24 O23 102(4) . . no
C26 C25 O23 110(3) . . no
C25 C26 O24 105(3) . . no
C28 C27 O24 109(2) . . no
C27 C28 O25 105(2) . . no
C30 C29 O25 100(2) . . no
C29 C30 O26 118(2) . . no
C32 C31 O26 104(2) . . no
C31 C32 O21 94(2) . . no

loop_
_geom_bond_atom_site_label_1
_geom_bond_atom_site_label_2
_geom_bond_distance
_geom_bond_site_symmetry_2
_geom_bond_publ_flag
Sm1 O15 2.47(3) . yes
Sm1 O16 2.53(2) . yes
Sm1 O1 2.57(2) . yes
Sm1 O14 2.57(2) . yes
Sm1 O2B 2.61(3) . yes
Sm1 O11 2.86(3) . yes
Sm1 O2A 2.88(3) . yes
Sm1 O13 2.89(2) . yes
Sm1 O12 3.06(5) . yes
Sm1 Cl1B 3.139(14) 2_655 no
Sm1 Cl1B 3.139(14) . no
Sm2 O25 2.51(3) . yes
Sm2 O24 2.62(3) . yes
Sm2 O7 2.666(15) . yes
Sm2 O26 2.67(2) . yes
Sm2 O5 2.676(14) . yes
Sm2 O23 2.70(2) . yes
Sm2 O22 2.77(2) . yes
Sm2 O22 2.77(2) 2 no
Sm2 O21 2.78(2) . yes
Sm2 O21 2.78(2) 2 no
Cl1A Cl1B 0.51(3) . no
Cl1A O4B 1.31(4) . no
Cl1A O3 1.434(13) . no
Cl1A O4A 1.439(14) . no
Cl1A O1 1.441(13) . no
Cl1A O2A 1.446(14) . no
Cl1A O2B 1.94(3) . no
Cl1B O2A 1.17(3) . no
Cl1B O3 1.438(13) . no
Cl1B O1 1.445(13) . no
Cl1B O4B 1.445(14) . no
Cl1B O2B 1.450(14) . no
Cl1B O4A 1.92(3) . no
Cl2 O8 1.350(16) . no
Cl2 O6 1.350(19) . no
Cl2 O7 1.401(19) . no
Cl2 O5 1.404(14) . no
O2A O2B 1.19(4) . no
O2A O4B 1.19(5) . no
O4A O4B 1.53(6) . no
O11 C1 1.538(10) . no
O11 C12 1.541(10) . no
O12 C2 1.535(10) . no
O12 C3 1.538(10) . no
O13 C5 1.535(10) . no
O13 C4 1.537(10) . no
O14 C6 1.529(10) . no
O14 C7 1.539(10) . no
O15 C8 1.541(10) . no
O15 C9 1.543(10) . no
O16 C10 1.537(10) . no
O16 C11 1.538(10) . no
C1 C2 1.382(10) . no
C3 C4 1.384(10) . no
C5 C6 1.381(10) . no
C7 C8 1.380(10) . no
C9 C10 1.383(10) . no
C11 C12 1.382(10) . no
O21 C21 1.538(10) . no
O21 C32 1.547(10) . no
O22 C22 1.535(10) . no
O22 C23 1.538(10) . no
O23 C25 1.534(10) . no
O23 C24 1.534(10) . no
O24 C26 1.537(10) . no
O24 C27 1.541(10) . no
O25 C29 1.534(10) . no
O25 C28 1.535(10) . no
O26 C31 1.538(10) . no
O26 C30 1.542(10) . no
C21 C22 1.379(10) . no
C23 C24 1.378(10) . no
C25 C26 1.379(10) . no
C27 C28 1.382(10) . no
C29 C30 1.379(10) . no
C31 C32 1.384(10) . no
